data_7711120
loop_
_publ_author_name
'Essalhi, Mohamed'
'Mohan, Midhun'
'Marineau-Plante, Gabriel'
'Schlachter, Adrien Camille'
'Maris, Thierry'
'Harvey, Pierre D.'
'Duong, Adam'

_publ_section_title
;
 S-Heptazine N-Ligand Based Luminescent Coordination Materials: Synthesis,
 Structural and Luminescent Studies of Lanthanide-Cyamelurate Networks
;
_journal_name_full 'Dalton Transactions'
_journal_paper_doi 10.1039/D2DT01924H
_journal_year 2022
_chemical_formula_moiety 'C6 H14 Dy N7 O10'
_chemical_formula_sum 'C6 H14 Dy N7 O10'
_chemical_formula_weight 506.74
_space_group_crystal_system monoclinic
_space_group_IT_number 14
_space_group_name_Hall '-P 2yn'
_space_group_name_H-M_alt 'P 1 21/n 1'
_atom_sites_solution_hydrogens difmap
_atom_sites_solution_primary dual
_audit_creation_date 2022-06-07
_audit_creation_method
;
Olex2 1.5
(compiled 2022.04.07 svn.rca3783a0 for OlexSys, GUI svn.r6498)
;
_audit_update_record
;
2022-06-10 deposited with the CCDC.	2022-09-01 downloaded from the CCDC.
;
_cell_angle_alpha 90
_cell_angle_beta 93.689(2)
_cell_angle_gamma 90
_cell_formula_units_Z 4
_cell_length_a 11.8702(7)
_cell_length_b 6.7923(4)
_cell_length_c 16.6124(11)
_cell_measurement_reflns_used 9535
_cell_measurement_temperature 150
_cell_measurement_theta_max 57.039
_cell_measurement_theta_min 3.868
_cell_volume 1336.62(14)
_computing_cell_refinement
;
SAINT (2020) V8.40B; Integration Software for Single Crystal Data.
Bruker AXS Inc., Madison, WI 53719-1173.
;
_computing_data_collection
;
APEX 3 (2019) Bruker AXS Inc., Madison, WI 53719-1173.
;
_computing_data_reduction
;
SAINT (2020) V8.40B; Integration Software for Single Crystal Data.
Bruker AXS Inc., Madison, WI 53719-1173.
;
_computing_molecular_graphics 'Olex2 1.5 (Dolomanov et al., 2009)'
_computing_publication_material 'Olex2 1.5 (Dolomanov et al., 2009)'
_computing_structure_refinement 'XL  (Sheldrick, 2008)'
_computing_structure_solution 'XT  (Sheldrick, 2015)'
_diffrn_ambient_temperature 150
_diffrn_detector 'CMOS Area detector'
_diffrn_detector_area_resol_mean 10.42
_diffrn_detector_type 'Bruker CMOS Photon III '
_diffrn_measured_fraction_theta_full 0.997
_diffrn_measured_fraction_theta_max 0.996
_diffrn_measurement_device 'k-geometry diffractometer'
_diffrn_measurement_device_type 'Bruker Venture Metaljet'
_diffrn_measurement_method '\w and \f scans'
_diffrn_radiation_collimation 'Focusing mirrors'
_diffrn_radiation_monochromator 'Helios MX Mirror Optics'
_diffrn_radiation_probe x-ray
_diffrn_radiation_type 'Ga K\a'
_diffrn_radiation_wavelength 1.34139
_diffrn_reflns_av_R_equivalents 0.0481
_diffrn_reflns_av_unetI/netI 0.0254
_diffrn_reflns_Laue_measured_fraction_full 0.997
_diffrn_reflns_Laue_measured_fraction_max 0.996
_diffrn_reflns_limit_h_max 14
_diffrn_reflns_limit_h_min -14
_diffrn_reflns_limit_k_max 8
_diffrn_reflns_limit_k_min -8
_diffrn_reflns_limit_l_max 20
_diffrn_reflns_limit_l_min -20
_diffrn_reflns_number 35064
_diffrn_reflns_point_group_measured_fraction_full 0.997
_diffrn_reflns_point_group_measured_fraction_max 0.996
_diffrn_reflns_theta_full 53.594
_diffrn_reflns_theta_max 57.072
_diffrn_reflns_theta_min 3.867
_diffrn_source 'Metal Jet'
_diffrn_source_current 2.85
_diffrn_source_power 0.19921500000000003
_diffrn_source_target Ga
_diffrn_source_type 'Gallium Liquid Metal Jet Source'
_diffrn_source_voltage 69.9
_exptl_absorpt_coefficient_mu 29.415
_exptl_absorpt_correction_T_max 0.2043
_exptl_absorpt_correction_T_min 0.0585
_exptl_absorpt_correction_type multi-scan
_exptl_absorpt_process_details
;
SADABS-2016/2 (Bruker,2016/2) was used for absorption correction.
wR2(int) was 0.1621 before and 0.0989 after correction.
The Ratio of minimum to maximum transmission is 0.2863.
The \l/2 correction factor is Not present.
;
_exptl_crystal_colour 'clear light colourless'
_exptl_crystal_colour_lustre clear
_exptl_crystal_colour_modifier light
_exptl_crystal_colour_primary colourless
_exptl_crystal_density_diffrn 2.518
_exptl_crystal_description needle
_exptl_crystal_F_000 980
_exptl_crystal_size_max 0.12
_exptl_crystal_size_mid 0.03
_exptl_crystal_size_min 0.03
_refine_diff_density_max 1.327
_refine_diff_density_min -0.742
_refine_diff_density_rms 0.160
_refine_ls_extinction_method none
_refine_ls_goodness_of_fit_ref 1.072
_refine_ls_hydrogen_treatment refall
_refine_ls_matrix_type full
_refine_ls_number_parameters 273
_refine_ls_number_reflns 2731
_refine_ls_number_restraints 35
_refine_ls_restrained_S_all 1.066
_refine_ls_R_factor_all 0.0248
_refine_ls_R_factor_gt 0.0247
_refine_ls_shift/su_max 0.001
_refine_ls_shift/su_mean 0.000
_refine_ls_structure_factor_coef Fsqd
_refine_ls_weighting_details 'w=1/[\s^2^(Fo^2^)+(0.0493P)^2^+0.6862P] where P=(Fo^2^+2Fc^2^)/3'
_refine_ls_weighting_scheme calc
_refine_ls_wR_factor_gt 0.0648
_refine_ls_wR_factor_ref 0.0651
_reflns_Friedel_coverage 0.000
_reflns_number_gt 2704
_reflns_number_total 2731
_reflns_threshold_expression 'I > 2\s(I)'
_cod_data_source_file d2dt01924h2.cif
_cod_data_source_block dycy
_cod_depositor_comments
;
The following automatic conversions were performed:

data item '_diffrn_radiation_probe' value 'X-ray' was changed to
'x-ray' in accordance with the
/home/data/users/saulius/crontab/automatic-downloads/rss-feeds/RSC/lib/dictionaries/cif_core.dic
dictionary named 'cif_core.dic' version 2.4.2 last updated on
2011-04-26.

Automatic conversion script
Id: cif_fix_values 7556 2019-12-06 15:28:31Z antanas 
;
_cod_database_code 7711120
_shelx_shelxl_version_number 2019/1
_shelx_space_group_comment
;
The symmetry employed for this shelxl refinement is uniquely defined
by the following loop, which should always be used as a source of
symmetry information in preference to the above space-group names.
They are only intended as comments.
;
_shelx_estimated_absorpt_t_max 0.472
_shelx_estimated_absorpt_t_min 0.126
_olex2_refinement_description
;
1. Restrained distances
 O4-H4A = O4-H4B = O5-H5A = O5-H5B = O6-H6A = O6-H6B = O7-H7A = O7-H7B = O8-
 H8A = O8-H8B = O9-H9A = O9-H9B = O10-H10A = O10-H10B
 0.85 with sigma of 0.02
 H4A-H4B \\sim H5A-H5B \\sim H6A-H6B \\sim H7A-H7B \\sim H8A-H8B \\sim H9A-H9B
\\sim H10A-H10B
 with sigma of 0.02
;
_olex2_submission_special_instructions 'No special instructions were received'

loop_
_space_group_symop_operation_xyz
'x, y, z'
'-x+1/2, y+1/2, -z+1/2'
'-x, -y, -z'
'x-1/2, -y-1/2, z-1/2'

loop_
_atom_site_label
_atom_site_type_symbol
_atom_site_fract_x
_atom_site_fract_y
_atom_site_fract_z
_atom_site_U_iso_or_equiv
_atom_site_adp_type
_atom_site_occupancy
_atom_site_site_symmetry_order
_atom_site_calc_flag
_atom_site_refinement_flags_posn
_atom_site_refinement_flags_adp
_atom_site_refinement_flags_occupancy
_atom_site_disorder_assembly
_atom_site_disorder_group
Dy1 Dy 0.51844(2) 0.63831(2) 0.17636(2) 0.02181(9) Uani 1 1 d . . . . .
O1 O 0.66330(15) 0.7766(3) 0.26967(12) 0.0293(4) Uani 1 1 d . . . . .
O2 O 0.17832(16) 0.5915(3) 0.45155(13) 0.0260(4) Uani 1 1 d . . . . .
O3 O 0.65210(18) 0.8522(3) 0.67861(13) 0.0267(4) Uani 1 1 d . . . . .
O4 O 0.58200(18) 0.9361(3) 0.10625(13) 0.0327(4) Uani 1 1 d D . . . .
H4A H 0.614(3) 0.938(6) 0.0625(16) 0.044(11) Uiso 1 1 d D . . . .
H4B H 0.573(5) 1.055(4) 0.118(3) 0.077(17) Uiso 1 1 d D . . . .
O5 O 0.67943(17) 0.5884(3) 0.10786(13) 0.0284(4) Uani 1 1 d D . . . .
H5A H 0.725(3) 0.677(4) 0.094(3) 0.045(11) Uiso 1 1 d D . . . .
H5B H 0.721(3) 0.485(4) 0.108(3) 0.052(12) Uiso 1 1 d D . . . .
O6 O 0.6027(2) 0.3562(3) 0.24647(15) 0.0295(5) Uani 1 1 d D . . . .
H6A H 0.584(3) 0.309(6) 0.2901(17) 0.040(10) Uiso 1 1 d D . . . .
H6B H 0.6704(18) 0.329(6) 0.244(2) 0.040(11) Uiso 1 1 d D . . . .
O7 O 0.50165(19) 0.3468(3) 0.08712(14) 0.0278(4) Uani 1 1 d D . . . .
H7A H 0.535(3) 0.345(6) 0.0431(18) 0.049(13) Uiso 1 1 d D . . . .
H7B H 0.439(2) 0.292(8) 0.074(3) 0.063(15) Uiso 1 1 d D . . . .
O8 O 0.39283(16) 0.7040(3) 0.05584(12) 0.0272(4) Uani 1 1 d D . . . .
H8A H 0.327(2) 0.658(5) 0.053(3) 0.035(11) Uiso 1 1 d D . . . .
H8B H 0.382(4) 0.827(3) 0.049(3) 0.057(15) Uiso 1 1 d D . . . .
O9 O 0.35428(15) 0.4600(3) 0.20173(12) 0.0273(4) Uani 1 1 d D . . . .
H9A H 0.293(2) 0.519(5) 0.195(2) 0.046(11) Uiso 1 1 d D . . . .
H9B H 0.348(4) 0.384(5) 0.240(2) 0.050(14) Uiso 1 1 d D . . . .
O10 O 0.39851(18) 0.9137(3) 0.19906(13) 0.0305(4) Uani 1 1 d D . . . .
H10A H 0.365(3) 0.978(5) 0.1626(15) 0.039(10) Uiso 1 1 d D . . . .
H10B H 0.394(4) 0.978(6) 0.2420(14) 0.049(11) Uiso 1 1 d D . . . .
N1 N 0.5053(2) 0.6972(4) 0.32670(13) 0.0255(4) Uani 1 1 d . . . . .
N2 N 0.67090(18) 0.8013(4) 0.40660(14) 0.0248(4) Uani 1 1 d . . . . .
N3 N 0.3387(2) 0.6333(3) 0.38664(17) 0.0260(5) Uani 1 1 d . . . . .
N4 N 0.49938(17) 0.7375(3) 0.46625(13) 0.0225(4) Uani 1 1 d . . . . .
N5 N 0.6626(2) 0.8408(3) 0.54327(16) 0.0249(5) Uani 1 1 d . . . . .
N6 N 0.3310(2) 0.6800(4) 0.53019(15) 0.0251(4) Uani 1 1 d . . . . .
N7 N 0.49015(18) 0.7733(3) 0.60738(13) 0.0248(4) Uani 1 1 d . . . . .
C1 C 0.6151(2) 0.7601(4) 0.33480(16) 0.0249(5) Uani 1 1 d . . . . .
C2 C 0.4455(2) 0.6870(4) 0.39142(17) 0.0239(5) Uani 1 1 d . . . . .
C3 C 0.6137(2) 0.7933(4) 0.47228(16) 0.0232(5) Uani 1 1 d . . . . .
C4 C 0.2827(3) 0.6350(4) 0.4557(2) 0.0252(6) Uani 1 1 d . . . . .
C5 C 0.4392(2) 0.7312(4) 0.53579(15) 0.0226(5) Uani 1 1 d . . . . .
C6 C 0.6021(2) 0.8218(4) 0.61046(18) 0.0249(5) Uani 1 1 d . . . . .

loop_
_atom_site_aniso_label
_atom_site_aniso_U_11
_atom_site_aniso_U_22
_atom_site_aniso_U_33
_atom_site_aniso_U_23
_atom_site_aniso_U_13
_atom_site_aniso_U_12
Dy1 0.01393(11) 0.02998(12) 0.02201(12) -0.00027(4) 0.00482(7) 0.00063(4)
O1 0.0217(9) 0.0418(12) 0.0252(9) -0.0020(8) 0.0072(7) -0.0063(8)
O2 0.0143(9) 0.0318(9) 0.0323(10) -0.0013(8) 0.0048(7) -0.0017(7)
O3 0.0201(10) 0.0375(11) 0.0229(10) -0.0024(7) 0.0045(8) -0.0006(7)
O4 0.0274(10) 0.0356(11) 0.0367(11) 0.0048(9) 0.0139(9) 0.0034(9)
O5 0.0197(9) 0.0303(9) 0.0365(11) 0.0030(9) 0.0122(8) 0.0020(8)
O6 0.0199(11) 0.0426(13) 0.0266(11) 0.0067(7) 0.0067(9) 0.0053(7)
O7 0.0203(11) 0.0362(11) 0.0273(11) -0.0049(7) 0.0057(9) -0.0025(7)
O8 0.0180(9) 0.0353(11) 0.0286(10) -0.0009(9) 0.0043(7) 0.0008(8)
O9 0.0170(8) 0.0372(10) 0.0283(10) 0.0031(8) 0.0052(7) -0.0003(8)
O10 0.0265(10) 0.0395(11) 0.0258(10) -0.0003(9) 0.0046(8) 0.0091(9)
N1 0.0166(9) 0.0366(12) 0.0237(12) -0.0004(9) 0.0042(8) -0.0012(11)
N2 0.0160(10) 0.0336(11) 0.0252(11) -0.0001(10) 0.0046(8) -0.0021(9)
N3 0.0166(12) 0.0338(13) 0.0280(13) -0.0020(8) 0.0041(10) -0.0002(8)
N4 0.0144(10) 0.0290(11) 0.0247(10) -0.0007(8) 0.0061(8) 0.0001(8)
N5 0.0163(11) 0.0317(12) 0.0270(12) -0.0013(8) 0.0033(10) -0.0006(8)
N6 0.0165(11) 0.0317(11) 0.0279(12) -0.0004(10) 0.0060(9) 0.0007(9)
N7 0.0182(10) 0.0330(12) 0.0236(10) -0.0001(9) 0.0050(8) 0.0008(9)
C1 0.0187(11) 0.0312(13) 0.0252(12) 0.0006(10) 0.0051(9) -0.0008(10)
C2 0.0180(12) 0.0272(11) 0.0266(13) 0.0016(11) 0.0023(10) 0.0005(10)
C3 0.0159(11) 0.0276(13) 0.0264(13) 0.0011(10) 0.0037(9) -0.0009(10)
C4 0.0186(14) 0.0277(14) 0.0296(15) -0.0003(9) 0.0049(12) 0.0006(8)
C5 0.0186(11) 0.0244(12) 0.0253(12) 0.0023(9) 0.0062(9) 0.0022(9)
C6 0.0195(13) 0.0288(12) 0.0269(14) -0.0015(11) 0.0049(10) 0.0021(11)

loop_
_atom_type_symbol
_atom_type_description
_atom_type_scat_dispersion_real
_atom_type_scat_dispersion_imag
_atom_type_scat_source
C C 0.0137 0.0067 'International Tables Vol C Tables 4.2.6.8 and 6.1.1.4'
H H 0.0000 0.0000 'International Tables Vol C Tables 4.2.6.8 and 6.1.1.4'
Dy Dy -5.9987 12.4498 'International Tables Vol C Tables 4.2.6.8 and 6.1.1.4'
N N 0.0241 0.0134 'International Tables Vol C Tables 4.2.6.8 and 6.1.1.4'
O O 0.0389 0.0241 'International Tables Vol C Tables 4.2.6.8 and 6.1.1.4'

loop_
_geom_angle_atom_site_label_1
_geom_angle_atom_site_label_2
_geom_angle_atom_site_label_3
_geom_angle
_geom_angle_site_symmetry_1
_geom_angle_site_symmetry_3
_geom_angle_publ_flag
O1 Dy1 O4 76.09(7) . . ?
O1 Dy1 O7 135.92(7) . . ?
O1 Dy1 O8 144.77(7) . . ?
O1 Dy1 N1 53.01(7) . . ?
O4 Dy1 N1 111.92(8) . . ?
O5 Dy1 O1 78.29(7) . . ?
O5 Dy1 O4 66.51(7) . . ?
O5 Dy1 O6 78.01(8) . . ?
O5 Dy1 O7 67.97(8) . . ?
O5 Dy1 O8 95.91(7) . . ?
O5 Dy1 O9 137.11(7) . . ?
O5 Dy1 O10 135.29(8) . . ?
O5 Dy1 N1 127.69(8) . . ?
O6 Dy1 O1 75.28(8) . . ?
O6 Dy1 O4 137.98(8) . . ?
O6 Dy1 O7 70.74(8) . . ?
O6 Dy1 O8 138.09(8) . . ?
O6 Dy1 N1 72.67(8) . . ?
O7 Dy1 O4 112.78(7) . . ?
O7 Dy1 N1 134.95(8) . . ?
O8 Dy1 O4 69.88(7) . . ?
O8 Dy1 O7 68.65(7) . . ?
O8 Dy1 N1 134.31(7) . . ?
O9 Dy1 O1 130.13(7) . . ?
O9 Dy1 O4 141.71(7) . . ?
O9 Dy1 O6 80.10(7) . . ?
O9 Dy1 O7 70.13(7) . . ?
O9 Dy1 O8 76.92(7) . . ?
O9 Dy1 O10 82.32(7) . . ?
O9 Dy1 N1 78.54(8) . . ?
O10 Dy1 O1 90.06(7) . . ?
O10 Dy1 O4 68.79(7) . . ?
O10 Dy1 O6 140.58(8) . . ?
O10 Dy1 O7 133.92(8) . . ?
O10 Dy1 O8 69.58(7) . . ?
O10 Dy1 N1 69.39(8) . . ?
C1 O1 Dy1 99.86(16) . . ?
Dy1 O4 H4A 126(3) . . ?
Dy1 O4 H4B 129(3) . . ?
H4A O4 H4B 105(3) . . ?
Dy1 O5 H5A 127(3) . . ?
Dy1 O5 H5B 127(3) . . ?
H5A O5 H5B 102(3) . . ?
Dy1 O6 H6A 127(3) . . ?
Dy1 O6 H6B 121(3) . . ?
H6A O6 H6B 106(3) . . ?
Dy1 O7 H7A 120(3) . . ?
Dy1 O7 H7B 123(3) . . ?
H7A O7 H7B 103(3) . . ?
Dy1 O8 H8A 119(3) . . ?
Dy1 O8 H8B 112(3) . . ?
H8A O8 H8B 103(3) . . ?
Dy1 O9 H9A 117(3) . . ?
Dy1 O9 H9B 125(3) . . ?
H9A O9 H9B 106(3) . . ?
Dy1 O10 H10A 124(2) . . ?
Dy1 O10 H10B 128(3) . . ?
H10A O10 H10B 107(3) . . ?
C1 N1 Dy1 91.57(16) . . ?
C2 N1 Dy1 148.9(2) . . ?
C2 N1 C1 119.4(2) . . ?
C3 N2 C1 118.0(2) . . ?
C2 N3 C4 117.8(3) . . ?
C2 N4 C3 120.8(2) . . ?
C5 N4 C2 119.7(2) . . ?
C5 N4 C3 119.5(2) . . ?
C3 N5 C6 118.7(2) . . ?
C5 N6 C4 118.0(2) . . ?
C5 N7 C6 118.1(2) . . ?
O1 C1 N1 115.1(2) . . ?
O1 C1 N2 120.9(2) . . ?
N2 C1 N1 124.0(2) . . ?
N1 C2 N4 117.8(2) . . ?
N3 C2 N1 121.9(3) . . ?
N3 C2 N4 120.2(2) . . ?
N2 C3 N4 119.8(2) . . ?
N5 C3 N2 120.5(2) . . ?
N5 C3 N4 119.7(2) . . ?
O2 C4 N3 118.7(3) . . ?
O2 C4 N6 116.8(3) . . ?
N3 C4 N6 124.5(3) . . ?
N6 C5 N4 119.6(2) . . ?
N6 C5 N7 120.1(2) . . ?
N7 C5 N4 120.3(2) . . ?
O3 C6 N5 118.3(3) . . ?
O3 C6 N7 118.3(3) . . ?
N7 C6 N5 123.4(3) . . ?

loop_
_geom_bond_atom_site_label_1
_geom_bond_atom_site_label_2
_geom_bond_distance
_geom_bond_site_symmetry_2
_geom_bond_publ_flag
Dy1 O1 2.4287(19) . ?
Dy1 O4 2.476(2) . ?
Dy1 O5 2.311(2) . ?
Dy1 O6 2.424(2) . ?
Dy1 O7 2.474(2) . ?
Dy1 O8 2.459(2) . ?
Dy1 O9 2.3552(18) . ?
Dy1 O10 2.395(2) . ?
Dy1 N1 2.544(2) . ?
O1 C1 1.261(3) . ?
O2 C4 1.272(4) . ?
O3 C6 1.261(4) . ?
O4 H4A 0.842(19) . ?
O4 H4B 0.840(19) . ?
O5 H5A 0.853(19) . ?
O5 H5B 0.857(19) . ?
O6 H6A 0.838(18) . ?
O6 H6B 0.829(18) . ?
O7 H7A 0.855(19) . ?
O7 H7B 0.841(19) . ?
O8 H8A 0.845(19) . ?
O8 H8B 0.852(19) . ?
O9 H9A 0.835(18) . ?
O9 H9B 0.829(19) . ?
O10 H10A 0.827(18) . ?
O10 H10B 0.839(19) . ?
N1 C1 1.370(4) . ?
N1 C2 1.328(4) . ?
N2 C1 1.356(4) . ?
N2 C3 1.323(3) . ?
N3 C2 1.316(4) . ?
N3 C4 1.362(4) . ?
N4 C2 1.404(4) . ?
N4 C3 1.406(3) . ?
N4 C5 1.398(3) . ?
N5 C3 1.320(4) . ?
N5 C6 1.372(4) . ?
N6 C4 1.365(4) . ?
N6 C5 1.328(3) . ?
N7 C5 1.331(3) . ?
N7 C6 1.366(4) . ?

loop_
_geom_hbond_atom_site_label_D
_geom_hbond_atom_site_label_H
_geom_hbond_atom_site_label_A
_geom_hbond_distance_DH
_geom_hbond_distance_HA
_geom_hbond_distance_DA
_geom_hbond_angle_DHA
_geom_hbond_site_symmetry_A
_geom_hbond_publ_flag
O4 H4A O2 0.842(19) 2.049(19) 2.885(3) 172(4) 4_675 yes
O4 H4B O7 0.840(19) 2.21(3) 2.959(3) 149(5) 1_565 yes
O5 H5A N6 0.853(19) 1.95(2) 2.771(3) 161(4) 4_675 yes
O5 H5B N2 0.857(19) 1.82(2) 2.659(3) 166(4) 2_645 yes
O6 H6A N7 0.838(18) 2.042(19) 2.868(3) 169(4) 3_666 yes
O6 H6B O1 0.829(18) 2.032(18) 2.860(3) 176(4) 2_645 yes
O7 H7A O8 0.855(19) 1.93(2) 2.777(3) 171(4) 3_665 yes
O7 H7B O2 0.841(19) 1.98(3) 2.794(3) 162(6) 2_545 yes
O8 H8A N5 0.845(19) 1.94(2) 2.745(3) 158(3) 4_575 yes
O8 H8B O2 0.852(19) 1.94(3) 2.765(3) 164(5) 2 yes
O9 H9A O3 0.835(18) 1.888(19) 2.723(3) 178(4) 4_575 yes
O9 H9B O3 0.829(19) 2.095(19) 2.911(3) 168(4) 3_666 yes
O10 H10A O2 0.827(18) 2.08(2) 2.874(3) 160(3) 2 yes
O10 H10B O3 0.839(19) 1.86(2) 2.679(3) 164(4) 3_676 yes

loop_
_geom_torsion_atom_site_label_1
_geom_torsion_atom_site_label_2
_geom_torsion_atom_site_label_3
_geom_torsion_atom_site_label_4
_geom_torsion
_geom_torsion_site_symmetry_1
_geom_torsion_site_symmetry_2
_geom_torsion_site_symmetry_3
_geom_torsion_site_symmetry_4
_geom_torsion_publ_flag
Dy1 O1 C1 N1 -6.5(3) . . . . ?
Dy1 O1 C1 N2 173.0(2) . . . . ?
Dy1 N1 C1 O1 6.1(3) . . . . ?
Dy1 N1 C1 N2 -173.3(2) . . . . ?
Dy1 N1 C2 N3 -5.9(6) . . . . ?
Dy1 N1 C2 N4 174.7(3) . . . . ?
C1 N1 C2 N3 177.9(3) . . . . ?
C1 N1 C2 N4 -1.5(4) . . . . ?
C1 N2 C3 N4 1.9(4) . . . . ?
C1 N2 C3 N5 -176.9(2) . . . . ?
C2 N1 C1 O1 -175.9(3) . . . . ?
C2 N1 C1 N2 4.7(4) . . . . ?
C2 N3 C4 O2 177.1(2) . . . . ?
C2 N3 C4 N6 -3.1(4) . . . . ?
C2 N4 C3 N2 1.0(4) . . . . ?
C2 N4 C3 N5 179.8(2) . . . . ?
C2 N4 C5 N6 -0.9(4) . . . . ?
C2 N4 C5 N7 178.1(2) . . . . ?
C3 N2 C1 O1 175.8(3) . . . . ?
C3 N2 C1 N1 -4.8(4) . . . . ?
C3 N4 C2 N1 -1.2(4) . . . . ?
C3 N4 C2 N3 179.4(2) . . . . ?
C3 N4 C5 N6 179.5(2) . . . . ?
C3 N4 C5 N7 -1.5(4) . . . . ?
C3 N5 C6 O3 174.4(2) . . . . ?
C3 N5 C6 N7 -6.3(4) . . . . ?
C4 N3 C2 N1 -177.3(3) . . . . ?
C4 N3 C2 N4 2.1(4) . . . . ?
C4 N6 C5 N4 0.1(4) . . . . ?
C4 N6 C5 N7 -179.0(2) . . . . ?
C5 N4 C2 N1 179.2(2) . . . . ?
C5 N4 C2 N3 -0.2(4) . . . . ?
C5 N4 C3 N2 -179.4(2) . . . . ?
C5 N4 C3 N5 -0.7(4) . . . . ?
C5 N6 C4 O2 -178.2(2) . . . . ?
C5 N6 C4 N3 2.0(4) . . . . ?
C5 N7 C6 O3 -176.5(2) . . . . ?
C5 N7 C6 N5 4.1(4) . . . . ?
C6 N5 C3 N2 -177.0(3) . . . . ?
C6 N5 C3 N4 4.3(4) . . . . ?
C6 N7 C5 N4 -0.2(4) . . . . ?
C6 N7 C5 N6 178.8(2) . . . . ?
